data_7027873
loop_
_publ_author_name
'Liddle, Stephen T.'
'Clegg, William'
'Morrison, Carole A.'

_publ_section_title
;
 Heavier alkali metal complexes of 2-phenylamidopyridine: An X-ray
 crystallographic and theoretical study of a structurally diverse series
 of crown ether adducts
;
_journal_issue 16
_journal_name_full 'Dalton Transactions'
_journal_page_first 2514
_journal_page_last 2525
_journal_paper_doi 10.1039/b406741j
_journal_year 2004
_chemical_formula_moiety 'C16 H32 O8 Rb +,C11 H9 N2 -'
_chemical_formula_sum 'C27 H41 N2 O8 Rb'
_chemical_formula_weight 607.09
_chemical_name_systematic
;
?
;
_space_group_IT_number 2
_symmetry_cell_setting triclinic
_symmetry_space_group_name_Hall '-P 1'
_symmetry_space_group_name_H-M 'P -1'
_atom_sites_solution_hydrogens geom
_atom_sites_solution_primary direct
_atom_sites_solution_secondary difmap
_audit_creation_method SHELXL-97
_cell_angle_alpha 64.205(2)
_cell_angle_beta 82.099(2)
_cell_angle_gamma 75.043(2)
_cell_formula_units_Z 2
_cell_length_a 10.5728(10)
_cell_length_b 11.8518(11)
_cell_length_c 13.3647(13)
_cell_measurement_reflns_used 8685
_cell_measurement_temperature 160(2)
_cell_measurement_theta_max 28.28
_cell_measurement_theta_min 2.46
_cell_volume 1456.1(2)
_computing_cell_refinement 'local programs'
_computing_data_collection 'Bruker SMART'
_computing_data_reduction 'Bruker SAINT'
_computing_molecular_graphics 'Bruker SHELXTL'
_computing_publication_material 'Bruker SHELXTL and local programs'
_computing_structure_refinement 'Bruker SHELXTL'
_computing_structure_solution 'Bruker SHELXTL'
_diffrn_ambient_temperature 160(2)
_diffrn_measured_fraction_theta_full 0.985
_diffrn_measured_fraction_theta_max 0.897
_diffrn_measurement_device_type 'Bruker SMART 1K CCD diffractometer'
_diffrn_measurement_method 'thin-slice \w scans'
_diffrn_radiation_monochromator graphite
_diffrn_radiation_source 'sealed tube'
_diffrn_radiation_type MoK\a
_diffrn_radiation_wavelength 0.71073
_diffrn_reflns_av_R_equivalents 0.0160
_diffrn_reflns_av_sigmaI/netI 0.0340
_diffrn_reflns_limit_h_max 13
_diffrn_reflns_limit_h_min -14
_diffrn_reflns_limit_k_max 15
_diffrn_reflns_limit_k_min -15
_diffrn_reflns_limit_l_max 17
_diffrn_reflns_limit_l_min -17
_diffrn_reflns_number 12670
_diffrn_reflns_theta_full 26.00
_diffrn_reflns_theta_max 28.55
_diffrn_reflns_theta_min 1.69
_diffrn_standards_number 0
_exptl_absorpt_coefficient_mu 1.749
_exptl_absorpt_correction_T_max 0.476
_exptl_absorpt_correction_T_min 0.405
_exptl_absorpt_correction_type multi-scan
_exptl_absorpt_process_details SADABS
_exptl_crystal_colour yellow
_exptl_crystal_density_diffrn 1.385
_exptl_crystal_density_method 'not measured'
_exptl_crystal_description block
_exptl_crystal_F_000 636
_exptl_crystal_size_max 0.68
_exptl_crystal_size_mid 0.66
_exptl_crystal_size_min 0.46
_refine_diff_density_max 1.022
_refine_diff_density_min -0.524
_refine_diff_density_rms 0.065
_refine_ls_extinction_coef 0.0000(19)
_refine_ls_extinction_method none
_refine_ls_goodness_of_fit_ref 1.074
_refine_ls_hydrogen_treatment constr
_refine_ls_matrix_type full
_refine_ls_number_parameters 569
_refine_ls_number_reflns 6640
_refine_ls_number_restraints 1791
_refine_ls_restrained_S_all 1.488
_refine_ls_R_factor_all 0.0616
_refine_ls_R_factor_gt 0.0487
_refine_ls_shift/su_max 0.007
_refine_ls_shift/su_mean 0.001
_refine_ls_structure_factor_coef Fsqd
_refine_ls_weighting_details 'calc w=1/[\s^2^(Fo^2^)+(0.0916P)^2^+0.0000P] where P=(Fo^2^+2Fc^2^)/3'
_refine_ls_weighting_scheme calc
_refine_ls_wR_factor_gt 0.1372
_refine_ls_wR_factor_ref 0.1423
_reflns_number_gt 5104
_reflns_number_total 6640
_reflns_threshold_expression I>2\s(I)
_cod_data_source_file b406741jsup1.cif
_cod_data_source_block 8
_cod_database_code 7027873

loop_
_symmetry_equiv_pos_as_xyz
'x, y, z'
'-x, -y, -z'

loop_
_atom_site_label
_atom_site_type_symbol
_atom_site_fract_x
_atom_site_fract_y
_atom_site_fract_z
_atom_site_U_iso_or_equiv
_atom_site_adp_type
_atom_site_occupancy
_atom_site_symmetry_multiplicity
_atom_site_calc_flag
_atom_site_refinement_flags
_atom_site_disorder_assembly
_atom_site_disorder_group
C1 C 0.311(3) 0.042(3) 0.858(2) 0.051(4) Uani 0.50 1 d PU A -1
H1 H 0.3499 0.0045 0.8077 0.062 Uiso 0.50 1 calc PR A -1
C2 C 0.180(5) 0.099(5) 0.851(3) 0.066(8) Uani 0.50 1 d PU A -1
H2 H 0.1275 0.0977 0.7992 0.079 Uiso 0.50 1 calc PR A -1
C3 C 0.1242(17) 0.157(2) 0.9212(19) 0.071(5) Uani 0.50 1 d PU A -1
H3 H 0.0346 0.2009 0.9170 0.085 Uiso 0.50 1 calc PR A -1
C4 C 0.2043(15) 0.1501(16) 0.9966(12) 0.068(3) Uani 0.50 1 d PU A -1
H4 H 0.1657 0.1899 1.0451 0.082 Uiso 0.50 1 calc PR A -1
C5 C 0.3319(15) 0.0925(14) 1.0094(10) 0.052(3) Uani 0.25 1 d PU A -1
H5 H 0.3793 0.0902 1.0660 0.062 Uiso 0.25 1 calc PR A -1
C6 C 0.3919(11) 0.0376(11) 0.9397(13) 0.042(2) Uani 0.50 1 d PU A -1
C7 C 0.7350(19) -0.0988(13) 0.9907(12) 0.058(3) Uani 0.50 1 d PU A -1
H7 H 0.7511 -0.1278 0.9331 0.069 Uiso 0.50 1 calc PR A -1
C8 C 0.8383(17) -0.1198(19) 1.054(2) 0.067(4) Uani 0.50 1 d PU A -1
H8 H 0.9240 -0.1609 1.0396 0.080 Uiso 0.50 1 calc PR A -1
C9 C 0.814(5) -0.079(5) 1.140(4) 0.064(6) Uani 0.50 1 d PU A -1
H9 H 0.8829 -0.0948 1.1863 0.077 Uiso 0.50 1 calc PR A -1
C10 C 0.693(3) -0.018(3) 1.156(3) 0.055(5) Uani 0.50 1 d PU A -1
H10 H 0.6775 0.0124 1.2126 0.066 Uiso 0.50 1 calc PR A -1
C11 C 0.5914(11) 0.0006(10) 1.0935(9) 0.050(2) Uani 0.25 1 d PU A -1
H11 H 0.5058 0.0410 1.1090 0.059 Uiso 0.25 1 calc PR A -1
C12 C 0.6116(14) -0.0386(12) 1.0071(12) 0.045(2) Uani 0.50 1 d PU A -1
N13 N 0.5195(7) -0.0192(7) 0.9350(6) 0.0459(15) Uani 0.50 1 d PU A -1
C14 C 1.006(3) 0.917(3) 0.714(2) 0.057(4) Uani 0.50 1 d PU B -1
H14 H 0.9302 0.9618 0.7396 0.068 Uiso 0.50 1 calc PR B -1
C15 C 1.096(3) 0.829(4) 0.793(2) 0.064(6) Uani 0.50 1 d PU B -1
H15 H 1.0810 0.8095 0.8698 0.077 Uiso 0.50 1 calc PR B -1
C16 C 1.216(4) 0.766(4) 0.752(3) 0.062(6) Uani 0.50 1 d PU B -1
H16 H 1.2861 0.7108 0.8004 0.075 Uiso 0.50 1 calc PR B -1
C17 C 1.223(2) 0.792(2) 0.642(2) 0.052(4) Uani 0.50 1 d PU B -1
H17 H 1.2962 0.7453 0.6155 0.063 Uiso 0.50 1 calc PR B -1
C18 C 1.1315(15) 0.8806(14) 0.5670(12) 0.050(3) Uani 0.25 1 d PU B -1
H18 H 1.1453 0.8980 0.4904 0.060 Uiso 0.25 1 calc PR B -1
C19 C 1.0176(17) 0.9457(13) 0.6029(14) 0.043(3) Uani 0.50 1 d PU B -1
C20 C 0.804(3) 1.173(3) 0.377(3) 0.067(5) Uani 0.50 1 d PU B -1
H20 H 0.7344 1.1905 0.4252 0.080 Uiso 0.50 1 calc PR B -1
C21 C 0.788(4) 1.237(3) 0.267(3) 0.069(7) Uani 0.50 1 d PU B -1
H21 H 0.7148 1.3065 0.2375 0.083 Uiso 0.50 1 calc PR B -1
C22 C 0.880(3) 1.198(4) 0.198(3) 0.069(6) Uani 0.50 1 d PU B -1
H22 H 0.8662 1.2315 0.1210 0.083 Uiso 0.50 1 calc PR B -1
C23 C 0.991(3) 1.108(3) 0.2452(15) 0.057(5) Uani 0.50 1 d PU B -1
H23 H 1.0577 1.0863 0.1972 0.069 Uiso 0.50 1 calc PR B -1
C24 C 1.0115(15) 1.0503(15) 0.3558(16) 0.052(3) Uani 0.25 1 d PU B -1
H24 H 1.0902 0.9885 0.3840 0.062 Uiso 0.25 1 calc PR B -1
C25 C 0.9188(18) 1.0810(13) 0.4255(13) 0.046(3) Uani 0.50 1 d PU B -1
N26 N 0.9185(7) 1.0352(7) 0.5372(7) 0.0520(17) Uani 0.50 1 d PU B -1
N5 N 0.3319(15) 0.0925(14) 1.0094(10) 0.052(3) Uani 0.25 1 d P C -2
N11 N 0.5914(11) 0.0006(10) 1.0935(9) 0.050(2) Uani 0.25 1 d P D -2
N18 N 1.1315(15) 0.8806(14) 0.5670(12) 0.050(3) Uani 0.25 1 d P E -2
N24 N 1.0115(15) 1.0503(15) 0.3558(16) 0.052(3) Uani 0.25 1 d P F -2
Rb Rb 0.64854(4) 0.55170(3) 0.65499(3) 0.04658(18) Uani 1 1 d . G .
O1 O 0.7538(3) 0.2923(4) 0.6832(3) 0.0697(10) Uani 1 1 d D G .
C27 C 0.8277(8) 0.2298(7) 0.7766(6) 0.106(2) Uani 1 1 d D . .
H27A H 0.9022 0.2713 0.7636 0.127 Uiso 1 1 calc R G .
H27B H 0.8646 0.1402 0.7860 0.127 Uiso 1 1 calc R . .
C28 C 0.7621(6) 0.2262(6) 0.8786(5) 0.0864(18) Uani 1 1 d D G .
H28A H 0.6952 0.1745 0.8979 0.104 Uiso 1 1 calc R . .
H28B H 0.8265 0.1828 0.9386 0.104 Uiso 1 1 calc R . .
O2 O 0.7014(4) 0.3485(4) 0.8740(3) 0.0753(10) Uani 1 1 d D G .
C29 C 0.6026(8) 0.3561(9) 0.9474(6) 0.111(3) Uani 1 1 d D . .
H29A H 0.5953 0.4361 0.9566 0.133 Uiso 1 1 calc R G .
H29B H 0.6268 0.2832 1.0201 0.133 Uiso 1 1 calc R . .
C30 C 0.4772(9) 0.3554(10) 0.9218(6) 0.140(4) Uani 1 1 d D G .
H30A H 0.4118 0.3725 0.9770 0.168 Uiso 1 1 calc R . .
H30B H 0.4779 0.2691 0.9276 0.168 Uiso 1 1 calc R . .
O3 O 0.4378(4) 0.4520(4) 0.8095(5) 0.0963(16) Uani 1 1 d D G .
C31 C 0.3482(6) 0.4193(8) 0.7663(6) 0.096(2) Uani 1 1 d D . .
H31A H 0.2919 0.5001 0.7159 0.115 Uiso 1 1 calc R G .
H31B H 0.2914 0.3745 0.8287 0.115 Uiso 1 1 calc R . .
C32 C 0.3962(7) 0.3416(8) 0.7074(8) 0.117(3) Uani 1 1 d D G .
H32A H 0.3214 0.3349 0.6747 0.140 Uiso 1 1 calc R . .
H32B H 0.4372 0.2540 0.7605 0.140 Uiso 1 1 calc R . .
O4 O 0.4898(4) 0.3895(3) 0.6206(3) 0.0759(10) Uani 1 1 d D G .
C33 C 0.5720(8) 0.2949(7) 0.5985(7) 0.102(2) Uani 1 1 d D . .
H33A H 0.6018 0.3340 0.5199 0.122 Uiso 1 1 calc R G .
H33B H 0.5195 0.2342 0.6040 0.122 Uiso 1 1 calc R . .
C34 C 0.6862(7) 0.2201(6) 0.6624(6) 0.090(2) Uani 1 1 d D G .
H34A H 0.6599 0.1556 0.7342 0.108 Uiso 1 1 calc R . .
H34B H 0.7454 0.1730 0.6221 0.108 Uiso 1 1 calc R . .
O5A O 0.6474(12) 0.7070(13) 0.7743(10) 0.101(4) Uani 0.483(7) 1 d PDU G 1
C35A C 0.7635(15) 0.6990(15) 0.8226(11) 0.110(4) Uani 0.483(7) 1 d PDU G 1
H35A H 0.8085 0.7676 0.7717 0.132 Uiso 0.483(7) 1 calc PR G 1
H35B H 0.7422 0.7077 0.8938 0.132 Uiso 0.483(7) 1 calc PR G 1
C36A C 0.844(2) 0.5753(19) 0.8407(13) 0.126(6) Uani 0.483(7) 1 d PDU G 1
H36A H 0.9239 0.5687 0.8755 0.152 Uiso 0.483(7) 1 calc PR G 1
H36B H 0.7972 0.5123 0.8983 0.152 Uiso 0.483(7) 1 calc PR G 1
O6A O 0.8844(12) 0.5319(9) 0.7636(9) 0.095(3) Uani 0.483(7) 1 d PDU G 1
C37A C 0.9916(11) 0.5840(14) 0.7006(13) 0.102(4) Uani 0.483(7) 1 d PDU G 1
H37A H 0.9860 0.6702 0.6974 0.122 Uiso 0.483(7) 1 calc PR G 1
H37B H 1.0760 0.5271 0.7330 0.122 Uiso 0.483(7) 1 calc PR G 1
C38A C 0.979(2) 0.591(3) 0.5948(16) 0.128(8) Uani 0.483(7) 1 d PDU G 1
H38A H 1.0531 0.6274 0.5498 0.154 Uiso 0.483(7) 1 calc PR G 1
H38B H 0.9984 0.5009 0.6046 0.154 Uiso 0.483(7) 1 calc PR G 1
O7A O 0.8781(10) 0.6498(9) 0.5285(8) 0.074(3) Uani 0.483(7) 1 d PDU G 1
C39A C 0.8717(13) 0.7850(11) 0.4771(9) 0.079(3) Uani 0.483(7) 1 d PDU G 1
H39A H 0.9117 0.8103 0.5248 0.095 Uiso 0.483(7) 1 calc PR G 1
H39B H 0.9193 0.8090 0.4043 0.095 Uiso 0.483(7) 1 calc PR G 1
C40A C 0.7396(19) 0.846(2) 0.4631(13) 0.130(8) Uani 0.483(7) 1 d PDU G 1
H40A H 0.7370 0.9390 0.4324 0.155 Uiso 0.483(7) 1 calc PR G 1
H40B H 0.7116 0.8313 0.4029 0.155 Uiso 0.483(7) 1 calc PR G 1
O8A O 0.6433(9) 0.8258(9) 0.5409(10) 0.085(3) Uani 0.483(7) 1 d PDU G 1
C41A C 0.6391(11) 0.8997(10) 0.6015(13) 0.094(4) Uani 0.483(7) 1 d PDU G 1
H41A H 0.7269 0.9142 0.6027 0.113 Uiso 0.483(7) 1 calc PR G 1
H41B H 0.5770 0.9839 0.5686 0.113 Uiso 0.483(7) 1 calc PR G 1
C42A C 0.597(2) 0.8256(19) 0.7077(16) 0.135(7) Uani 0.483(7) 1 d PDU G 1
H42A H 0.5936 0.8762 0.7510 0.163 Uiso 0.483(7) 1 calc PR G 1
H42B H 0.5048 0.8269 0.6999 0.163 Uiso 0.483(7) 1 calc PR G 1
O5B O 0.7030(8) 0.6568(7) 0.8100(6) 0.0503(19) Uani 0.517(7) 1 d PDU G 2
C35B C 0.8263(14) 0.5909(19) 0.8601(10) 0.079(4) Uani 0.517(7) 1 d PDU G 2
H35C H 0.8235 0.5004 0.9088 0.095 Uiso 0.517(7) 1 calc PR G 2
H35D H 0.8432 0.6307 0.9070 0.095 Uiso 0.517(7) 1 calc PR G 2
C36B C 0.9362(10) 0.5942(13) 0.7757(10) 0.084(3) Uani 0.517(7) 1 d PDU G 2
H36C H 0.9446 0.6843 0.7318 0.101 Uiso 0.517(7) 1 calc PR G 2
H36D H 1.0191 0.5445 0.8146 0.101 Uiso 0.517(7) 1 calc PR G 2
O6B O 0.9166(9) 0.5436(9) 0.7034(8) 0.071(3) Uani 0.517(7) 1 d PDU G 2
C37B C 0.9984(14) 0.5732(16) 0.6013(12) 0.087(4) Uani 0.517(7) 1 d PDU G 2
H37C H 1.0055 0.5072 0.5729 0.105 Uiso 0.517(7) 1 calc PR G 2
H37D H 1.0875 0.5719 0.6173 0.105 Uiso 0.517(7) 1 calc PR G 2
C38 C 0.9401(12) 0.7011(17) 0.5165(10) 0.102(4) Uani 0.517(7) 1 d PDU G 2
H38C H 0.9444 0.7662 0.5428 0.123 Uiso 0.517(7) 1 calc PR G 2
H38D H 0.9953 0.7169 0.4477 0.123 Uiso 0.517(7) 1 calc PR G 2
O7B O 0.8104(10) 0.7214(10) 0.4891(7) 0.083(3) Uani 0.517(7) 1 d PDU G 2
C39B C 0.7375(13) 0.8525(12) 0.4389(9) 0.076(3) Uani 0.517(7) 1 d PDU G 2
H39C H 0.6661 0.8573 0.3955 0.092 Uiso 0.517(7) 1 calc PR G 2
H39D H 0.7962 0.9068 0.3868 0.092 Uiso 0.517(7) 1 calc PR G 2
C40B C 0.6806(13) 0.9041(10) 0.5221(9) 0.083(3) Uani 0.517(7) 1 d PDU G 2
H40C H 0.7519 0.9051 0.5624 0.099 Uiso 0.517(7) 1 calc PR G 2
H40D H 0.6303 0.9936 0.4839 0.099 Uiso 0.517(7) 1 calc PR G 2
O8B O 0.5985(8) 0.8293(8) 0.5975(7) 0.061(2) Uani 0.517(7) 1 d PDU G 2
C41B C 0.5648(11) 0.8543(12) 0.6950(10) 0.062(3) Uani 0.517(7) 1 d PDU G 2
H41C H 0.4846 0.8235 0.7311 0.074 Uiso 0.517(7) 1 calc PR G 2
H41D H 0.5458 0.9482 0.6729 0.074 Uiso 0.517(7) 1 calc PR G 2
C42B C 0.6731(12) 0.7894(9) 0.7766(8) 0.071(3) Uani 0.517(7) 1 d PDU G 2
H42C H 0.7521 0.8235 0.7419 0.085 Uiso 0.517(7) 1 calc PR G 2
H42D H 0.6464 0.8087 0.8424 0.085 Uiso 0.517(7) 1 calc PR G 2

loop_
_atom_site_aniso_label
_atom_site_aniso_U_11
_atom_site_aniso_U_22
_atom_site_aniso_U_33
_atom_site_aniso_U_23
_atom_site_aniso_U_13
_atom_site_aniso_U_12
C1 0.065(8) 0.051(11) 0.038(8) -0.020(6) 0.003(5) -0.014(7)
C2 0.062(9) 0.09(2) 0.040(8) -0.027(10) -0.006(8) -0.018(11)
C3 0.047(8) 0.098(16) 0.077(11) -0.049(11) -0.004(6) -0.008(7)
C4 0.051(7) 0.101(11) 0.080(8) -0.063(9) 0.008(6) -0.020(7)
C5 0.042(6) 0.071(7) 0.062(6) -0.043(5) 0.008(5) -0.023(6)
C6 0.050(5) 0.036(5) 0.047(7) -0.022(5) 0.014(5) -0.022(4)
C7 0.057(8) 0.049(7) 0.079(8) -0.039(6) -0.005(8) -0.008(7)
C8 0.050(8) 0.063(10) 0.095(13) -0.043(9) -0.004(7) -0.005(7)
C9 0.063(10) 0.060(10) 0.075(15) -0.028(10) -0.018(9) -0.013(8)
C10 0.064(7) 0.052(12) 0.048(9) -0.020(6) -0.006(6) -0.012(6)
C11 0.061(6) 0.041(5) 0.042(5) -0.012(4) -0.002(4) -0.013(4)
C12 0.053(6) 0.039(5) 0.051(6) -0.023(5) 0.009(6) -0.023(4)
N13 0.056(4) 0.041(4) 0.050(4) -0.025(3) 0.004(3) -0.018(3)
C14 0.055(8) 0.049(13) 0.082(11) -0.042(13) 0.017(11) -0.020(6)
C15 0.068(14) 0.075(17) 0.071(9) -0.049(9) 0.013(8) -0.024(10)
C16 0.056(10) 0.079(12) 0.076(9) -0.049(8) -0.008(8) -0.019(8)
C17 0.039(9) 0.046(12) 0.076(10) -0.033(8) 0.007(6) -0.006(6)
C18 0.034(7) 0.042(8) 0.074(6) -0.024(5) 0.012(5) -0.013(5)
C19 0.035(8) 0.040(5) 0.070(8) -0.036(6) 0.016(6) -0.018(5)
C20 0.041(10) 0.047(13) 0.106(12) -0.034(10) 0.010(7) -0.003(7)
C21 0.051(9) 0.046(9) 0.113(16) -0.033(12) -0.018(12) -0.006(7)
C22 0.065(13) 0.054(10) 0.104(11) -0.043(8) -0.014(8) -0.014(8)
C23 0.059(8) 0.055(11) 0.069(9) -0.033(10) 0.008(9) -0.022(7)
C24 0.048(7) 0.051(6) 0.071(9) -0.040(8) 0.020(7) -0.018(5)
C25 0.034(9) 0.037(7) 0.078(6) -0.033(5) 0.006(6) -0.014(6)
N26 0.037(3) 0.045(4) 0.088(5) -0.042(4) 0.018(3) -0.014(3)
N5 0.042(6) 0.071(7) 0.062(6) -0.043(5) 0.008(5) -0.023(6)
N11 0.061(6) 0.041(5) 0.042(5) -0.012(4) -0.002(4) -0.013(4)
N18 0.034(7) 0.042(8) 0.074(6) -0.024(5) 0.012(5) -0.013(5)
N24 0.048(7) 0.051(6) 0.071(9) -0.040(8) 0.020(7) -0.018(5)
Rb 0.0539(3) 0.0360(2) 0.0526(3) -0.01453(17) -0.00129(17) -0.02186(17)
O1 0.062(2) 0.065(2) 0.084(3) -0.038(2) 0.0031(18) -0.0072(18)
C27 0.118(6) 0.088(5) 0.097(5) -0.041(4) -0.033(5) 0.022(4)
C28 0.072(4) 0.075(4) 0.078(4) -0.007(3) -0.016(3) 0.002(3)
O2 0.105(3) 0.066(2) 0.063(2) -0.0240(18) -0.002(2) -0.037(2)
C29 0.132(7) 0.121(6) 0.094(5) -0.061(5) 0.032(5) -0.039(5)
C30 0.185(10) 0.200(10) 0.076(5) -0.070(6) 0.074(6) -0.128(8)
O3 0.067(3) 0.054(2) 0.158(5) -0.044(3) 0.038(3) -0.0183(19)
C31 0.050(3) 0.101(5) 0.113(5) -0.022(4) 0.000(3) -0.019(3)
C32 0.082(5) 0.114(6) 0.181(8) -0.069(6) 0.011(5) -0.057(5)
O4 0.082(3) 0.051(2) 0.080(2) -0.0066(18) -0.013(2) -0.0230(18)
C33 0.119(6) 0.085(5) 0.120(6) -0.064(5) -0.037(5) 0.005(4)
C34 0.099(5) 0.071(4) 0.119(5) -0.067(4) -0.013(4) 0.001(3)
O5A 0.115(9) 0.124(9) 0.115(9) -0.080(7) 0.061(6) -0.090(7)
C35A 0.181(13) 0.131(10) 0.072(8) -0.060(9) 0.035(8) -0.114(9)
C36A 0.156(13) 0.136(12) 0.102(13) -0.022(10) -0.009(10) -0.104(9)
O6A 0.121(9) 0.065(5) 0.101(8) -0.009(5) -0.047(6) -0.048(6)
C37A 0.050(7) 0.085(9) 0.182(12) -0.061(10) -0.034(7) -0.008(6)
C38A 0.095(14) 0.114(13) 0.173(12) -0.077(12) 0.016(10) 0.000(11)
O7A 0.077(6) 0.092(6) 0.106(7) -0.079(6) 0.043(5) -0.061(5)
C39A 0.129(9) 0.094(8) 0.057(6) -0.044(6) 0.038(7) -0.094(7)
C40A 0.178(13) 0.092(11) 0.093(13) -0.003(10) -0.006(11) -0.050(10)
O8A 0.065(6) 0.044(4) 0.148(9) -0.025(6) -0.038(5) -0.024(4)
C41A 0.051(6) 0.044(5) 0.202(12) -0.064(7) -0.005(8) -0.010(5)
C42A 0.099(15) 0.121(13) 0.214(13) -0.110(11) 0.037(11) -0.020(11)
O5B 0.060(4) 0.056(4) 0.046(4) -0.025(3) 0.001(3) -0.023(3)
C35B 0.099(8) 0.117(10) 0.040(5) -0.034(7) -0.022(5) -0.043(7)
C36B 0.056(6) 0.105(9) 0.114(9) -0.067(8) -0.023(6) -0.005(6)
O6B 0.054(4) 0.067(5) 0.116(7) -0.060(5) 0.011(5) -0.018(4)
C37B 0.036(5) 0.112(9) 0.167(10) -0.115(8) 0.026(6) -0.018(6)
C38 0.093(8) 0.166(13) 0.075(8) -0.066(8) 0.035(6) -0.066(8)
O7B 0.102(7) 0.109(7) 0.076(6) -0.062(5) 0.033(5) -0.064(5)
C39B 0.143(9) 0.082(7) 0.028(4) -0.002(4) -0.016(4) -0.094(6)
C40B 0.101(9) 0.060(6) 0.081(7) -0.014(5) 0.000(6) -0.037(6)
O8B 0.067(5) 0.047(4) 0.071(5) -0.018(4) -0.015(3) -0.022(4)
C41B 0.029(4) 0.053(5) 0.127(8) -0.065(5) 0.020(4) -0.011(4)
C42B 0.116(9) 0.061(6) 0.054(6) -0.036(5) 0.015(5) -0.034(6)

loop_
_atom_type_symbol
_atom_type_description
_atom_type_scat_dispersion_real
_atom_type_scat_dispersion_imag
_atom_type_scat_source
C C 0.0033 0.0016 'International Tables Vol C Tables 4.2.6.8 and 6.1.1.4'
H H 0.0000 0.0000 'International Tables Vol C Tables 4.2.6.8 and 6.1.1.4'
N N 0.0061 0.0033 'International Tables Vol C Tables 4.2.6.8 and 6.1.1.4'
O O 0.0106 0.0060 'International Tables Vol C Tables 4.2.6.8 and 6.1.1.4'
Rb Rb -0.9393 2.9676 'International Tables Vol C Tables 4.2.6.8 and 6.1.1.4'

loop_
_geom_angle_atom_site_label_1
_geom_angle_atom_site_label_2
_geom_angle_atom_site_label_3
_geom_angle
C2 C1 C6 122(2)
C1 C2 C3 119(3)
C2 C3 C4 117(2)
C3 C4 C5 126.7(13)
C4 C5 C6 118.6(11)
C1 C6 C5 117.1(14)
C1 C6 N13 114.9(17)
C5 C6 N13 128.0(15)
C8 C7 C12 122.8(15)
C7 C8 C9 119(2)
C8 C9 C10 119(3)
C9 C10 C11 122(2)
C10 C11 C12 120.9(14)
C7 C12 C11 116.9(12)
C7 C12 N13 116.6(15)
C11 C12 N13 126.4(13)
C6 N13 C12 124.6(8)
C15 C14 C19 125.4(19)
C14 C15 C16 117(2)
C15 C16 C17 117(3)
C16 C17 C18 124(2)
C17 C18 C19 120.2(16)
C14 C19 C18 116.4(15)
C14 C19 N26 117.6(19)
C18 C19 N26 126.0(16)
C21 C20 C25 124(3)
C20 C21 C22 118(3)
C21 C22 C23 118(3)
C22 C23 C24 124(2)
C23 C24 C25 119.3(17)
C20 C25 C24 117.0(17)
C20 C25 N26 114(2)
C24 C25 N26 129.1(17)
C19 N26 C25 125.0(8)
O1 Rb O2 59.68(11)
O1 Rb O3 85.87(10)
O1 Rb O4 56.80(10)
O1 Rb O5A 137.4(3)
O1 Rb O6A 87.5(2)
O1 Rb O7A 95.33(19)
O1 Rb O8A 151.3(3)
O1 Rb O5B 123.20(15)
O1 Rb O6B 84.71(17)
O1 Rb O7B 109.7(2)
O1 Rb O8B 166.58(18)
O2 Rb O3 58.18(13)
O2 Rb O4 87.19(10)
O2 Rb O5A 81.1(3)
O2 Rb O6A 62.7(2)
O2 Rb O7A 115.3(2)
O2 Rb O8A 137.7(2)
O2 Rb O5B 69.72(15)
O2 Rb O6B 74.2(2)
O2 Rb O7B 132.4(2)
O2 Rb O8B 125.51(17)
O3 Rb O4 57.28(13)
O3 Rb O5A 87.1(2)
O3 Rb O6A 114.5(3)
O3 Rb O7A 171.4(2)
O3 Rb O8A 122.2(2)
O3 Rb O5B 88.61(19)
O3 Rb O6B 129.2(2)
O3 Rb O7B 164.0(2)
O3 Rb O8B 107.41(18)
O4 Rb O5A 143.0(2)
O4 Rb O6A 142.5(2)
O4 Rb O7A 130.10(17)
O4 Rb O8A 130.95(18)
O4 Rb O5B 145.69(18)
O4 Rb O6B 141.40(17)
O4 Rb O7B 128.09(18)
O4 Rb O8B 132.06(17)
O5A Rb O6A 57.9(3)
O5A Rb O7A 86.3(2)
O5A Rb O8A 57.7(3)
O5A Rb O5B 14.6(3)
O5A Rb O6B 67.9(3)
O5A Rb O7B 83.6(3)
O5A Rb O8B 44.5(3)
O6A Rb O7A 57.2(3)
O6A Rb O8A 85.7(2)
O6A Rb O5B 45.1(3)
O6A Rb O6B 15.5(2)
O6A Rb O7B 71.0(3)
O6A Rb O8B 85.2(3)
O7A Rb O8A 57.8(3)
O7A Rb O5B 83.6(2)
O7A Rb O6B 42.8(3)
O7A Rb O7B 18.6(2)
O7A Rb O8B 71.2(2)
O8A Rb O5B 68.1(3)
O8A Rb O6B 81.3(2)
O8A Rb O7B 41.9(3)
O8A Rb O8B 16.6(2)
O5B Rb O6B 57.0(2)
O5B Rb O7B 85.7(2)
O5B Rb O8B 57.0(2)
O6B Rb O7B 58.3(3)
O6B Rb O8B 85.3(2)
O7B Rb O8B 57.2(2)
Rb O1 C27 108.2(4)
Rb O1 C34 124.0(3)
C27 O1 C34 116.2(5)
Rb C27 O1 50.2(3)
Rb C27 C28 85.8(4)
O1 C27 C28 116.7(6)
Rb C28 C27 71.6(4)
Rb C28 O2 44.2(2)
C27 C28 O2 113.3(5)
Rb O2 C28 116.0(3)
Rb O2 C29 112.4(5)
C28 O2 C29 117.6(5)
Rb C29 O2 47.5(3)
Rb C29 C30 87.4(5)
O2 C29 C30 117.3(6)
C29 C30 O3 112.3(6)
Rb O3 C30 116.3(4)
Rb O3 C31 115.5(4)
C30 O3 C31 112.3(5)
Rb C31 O3 45.0(3)
Rb C31 C32 85.7(4)
O3 C31 C32 118.4(6)
C31 C32 O4 113.7(6)
Rb O4 C32 115.6(4)
Rb O4 C33 109.5(4)
C32 O4 C33 111.9(6)
Rb C33 O4 50.7(3)
Rb C33 C34 82.0(4)
O4 C33 C34 121.1(6)
O1 C34 C33 113.5(5)
Rb O5A C35A 121.1(8)
Rb O5A C42A 106.3(13)
C35A O5A C42A 111.1(16)
O5A C35A C36A 105.7(13)
Rb C36A C35A 89.6(10)
Rb C36A O6A 52.3(9)
C35A C36A O6A 125.5(13)
Rb O6A C36A 107.2(11)
Rb O6A C37A 121.5(8)
C36A O6A C37A 110.5(14)
O6A C37A C38A 104.0(15)
Rb C38A C37A 92.4(11)
Rb C38A O7A 51.9(10)
C37A C38A O7A 129.2(13)
Rb O7A C38A 107.5(13)
Rb O7A C39A 119.9(7)
C38A O7A C39A 109.3(16)
O7A C39A C40A 106.9(13)
Rb C40A C39A 90.5(10)
Rb C40A O8A 49.7(9)
C39A C40A O8A 127.1(12)
Rb O8A C40A 109.8(11)
Rb O8A C41A 121.0(8)
C40A O8A C41A 109.8(14)
O8A C41A C42A 104.2(13)
Rb C42A O5A 52.8(11)
Rb C42A C41A 93.2(11)
O5A C42A C41A 129.0(13)
Rb O5B C35B 111.2(8)
Rb O5B C42B 118.8(6)
C35B O5B C42B 115.3(12)
O5B C35B C36B 112.3(9)
C35B C36B O6B 112.4(11)
Rb O6B C36B 120.6(6)
Rb O6B C37B 109.8(7)
C36B O6B C37B 116.3(11)
Rb C37B O6B 48.5(6)
Rb C37B C38 81.7(8)
O6B C37B C38 109.9(11)
C37B C38 O7B 116.9(14)
Rb O7B C38 116.9(8)
Rb O7B C39B 111.6(6)
C38 O7B C39B 117.3(11)
Rb C39B O7B 47.4(5)
Rb C39B C40B 83.1(6)
O7B C39B C40B 112.5(9)
C39B C40B O8B 110.6(10)
Rb O8B C40B 120.6(7)
Rb O8B C41B 111.1(6)
C40B O8B C41B 113.5(9)
Rb C41B O8B 47.7(5)
Rb C41B C42B 85.1(6)
O8B C41B C42B 111.7(9)
O5B C42B C41B 111.2(9)

loop_
_geom_bond_atom_site_label_1
_geom_bond_atom_site_label_2
_geom_bond_distance
C1 C2 1.38(5)
C1 C6 1.46(2)
C2 C3 1.38(5)
C3 C4 1.36(2)
C4 C5 1.343(17)
C5 C6 1.359(16)
C6 N13 1.350(14)
C7 C8 1.38(2)
C7 C12 1.356(19)
C8 C9 1.39(5)
C9 C10 1.34(6)
C10 C11 1.37(3)
C11 C12 1.394(15)
C12 N13 1.371(14)
C14 C15 1.38(3)
C14 C19 1.37(2)
C15 C16 1.46(4)
C16 C17 1.37(3)
C17 C18 1.37(2)
C18 C19 1.400(17)
C19 N26 1.364(17)
C20 C21 1.34(4)
C20 C25 1.42(2)
C21 C22 1.38(5)
C22 C23 1.37(3)
C23 C24 1.35(2)
C24 C25 1.350(18)
C25 N26 1.348(17)
Rb O1 2.859(4)
Rb O2 2.881(4)
Rb O3 2.931(4)
Rb O4 3.061(4)
Rb O5A 2.910(11)
Rb O6A 2.963(10)
Rb O7A 2.953(9)
Rb O8A 2.915(9)
Rb O5B 3.020(8)
Rb O6B 2.962(9)
Rb O7B 2.957(9)
Rb O8B 2.951(9)
O1 C27 1.372(7)
O1 C34 1.377(7)
C27 C28 1.431(9)
C28 O2 1.404(7)
O2 C29 1.344(7)
C29 C30 1.416(11)
C30 O3 1.472(9)
O3 C31 1.384(8)
C31 C32 1.416(9)
C32 O4 1.432(8)
O4 C33 1.346(7)
C33 C34 1.430(9)
O5A C35A 1.426(14)
O5A C42A 1.306(15)
C35A C36A 1.426(17)
C36A O6A 1.317(15)
O6A C37A 1.421(14)
C37A C38A 1.401(17)
C38A O7A 1.321(16)
O7A C39A 1.429(12)
C39A C40A 1.393(17)
C40A O8A 1.339(15)
O8A C41A 1.418(13)
C41A C42A 1.389(17)
O5B C35B 1.420(13)
O5B C42B 1.393(11)
C35B C36B 1.499(16)
C36B O6B 1.400(12)
O6B C37B 1.466(14)
C37B C38 1.475(17)
C38 O7B 1.401(14)
O7B C39B 1.441(15)
C39B C40B 1.480(15)
C40B O8B 1.390(12)
O8B C41B 1.437(13)
C41B C42B 1.500(15)
